data_7015735
loop_
_publ_author_name
'Leonard, Nadia G.'
'Williard, Paul G.'
'Bernskoetter, Wesley H.'

_publ_section_title
;
 Synthesis and coordination chemistry of organoiridium complexes
 supported by an anionic tridentate ligand.
;
_journal_issue 16
_journal_name_full 'Dalton transactions (Cambridge, England : 2003)'
_journal_page_first 4300
_journal_page_last 4306
_journal_paper_doi 10.1039/c1dt10037h
_journal_volume 40
_journal_year 2011
_chemical_formula_sum 'C24 H29 Ir N2 P'
_chemical_formula_weight 568.66
_chemical_name_systematic
;
?
;
_space_group_IT_number 61
_symmetry_cell_setting orthorhombic
_symmetry_space_group_name_Hall '-P 2ac 2ab'
_symmetry_space_group_name_H-M 'P b c a'
_atom_sites_solution_hydrogens geom
_atom_sites_solution_primary direct
_atom_sites_solution_secondary difmap
_audit_creation_method SHELXL-97
_cell_angle_alpha 90.00
_cell_angle_beta 90.00
_cell_angle_gamma 90.00
_cell_formula_units_Z 8
_cell_length_a 16.679(5)
_cell_length_b 15.389(5)
_cell_length_c 17.057(5)
_cell_measurement_reflns_used 9190
_cell_measurement_temperature 296(2)
_cell_measurement_theta_max 28.64
_cell_measurement_theta_min 2.39
_cell_volume 4378(2)
_computing_cell_refinement 'Bruker SAINT'
_computing_data_collection 'Bruker APEX2'
_computing_data_reduction 'Bruker SAINT'
_computing_molecular_graphics 'Bruker SHELXTL'
_computing_publication_material 'Bruker SHELXTL'
_computing_structure_refinement 'SHELXL-97 (Sheldrick, 2008)'
_computing_structure_solution 'SHELXS-97 (Sheldrick, 2008)'
_diffrn_ambient_temperature 296(2)
_diffrn_measured_fraction_theta_full 0.938
_diffrn_measured_fraction_theta_max 0.938
_diffrn_measurement_device_type 'Bruker APEX-II CCD'
_diffrn_measurement_method '\f and \w scans'
_diffrn_radiation_monochromator graphite
_diffrn_radiation_source 'fine-focus sealed tube'
_diffrn_radiation_type MoK\a
_diffrn_radiation_wavelength 0.71073
_diffrn_reflns_av_R_equivalents 0.0920
_diffrn_reflns_av_sigmaI/netI 0.0759
_diffrn_reflns_limit_h_max 22
_diffrn_reflns_limit_h_min -21
_diffrn_reflns_limit_k_max 20
_diffrn_reflns_limit_k_min -11
_diffrn_reflns_limit_l_max 22
_diffrn_reflns_limit_l_min -22
_diffrn_reflns_number 26660
_diffrn_reflns_theta_full 29.04
_diffrn_reflns_theta_max 29.04
_diffrn_reflns_theta_min 2.44
_exptl_absorpt_coefficient_mu 6.184
_exptl_absorpt_correction_T_max 0.2584
_exptl_absorpt_correction_T_min 0.2584
_exptl_absorpt_correction_type none
_exptl_crystal_colour black
_exptl_crystal_density_diffrn 1.726
_exptl_crystal_density_meas 0
_exptl_crystal_density_method 'not measured'
_exptl_crystal_description diamond
_exptl_crystal_F_000 2232
_exptl_crystal_size_max 0.30
_exptl_crystal_size_mid 0.30
_exptl_crystal_size_min 0.30
_refine_diff_density_max 2.483
_refine_diff_density_min -4.246
_refine_diff_density_rms 0.255
_refine_ls_extinction_method none
_refine_ls_goodness_of_fit_ref 1.047
_refine_ls_hydrogen_treatment mixed
_refine_ls_matrix_type full
_refine_ls_number_parameters 257
_refine_ls_number_reflns 5481
_refine_ls_number_restraints 0
_refine_ls_restrained_S_all 1.047
_refine_ls_R_factor_all 0.0599
_refine_ls_R_factor_gt 0.0477
_refine_ls_shift/su_max 0.005
_refine_ls_shift/su_mean 0.000
_refine_ls_structure_factor_coef Fsqd
_refine_ls_weighting_details 'calc w=1/[\s^2^(Fo^2^)+(0.0712P)^2^+0.0000P] where P=(Fo^2^+2Fc^2^)/3'
_refine_ls_weighting_scheme calc
_refine_ls_wR_factor_gt 0.1209
_refine_ls_wR_factor_ref 0.1315
_reflns_number_gt 4345
_reflns_number_total 5481
_reflns_threshold_expression >2sigma(I)
_cod_data_source_file c1dt10037h.txt
_cod_data_source_block wb3_0ma
_cod_depositor_comments
;
The following automatic conversions were performed:
'_symmetry_cell_setting' value 'Orthorhombic' changed to 'orthorhombic'
according to '/home/saulius/struct/CIF-dictionaries/cif_core.dic'
dictionary named 'cif_core.dic' version 2.4.1 from 2010-06-29.

Automatic conversion script
Id: cif_fix_enum 1555 2011-01-17 13:19:09Z saulius 
;
_cod_original_sg_symbol_H-M Pbca
_cod_database_code 7015735

loop_
_symmetry_equiv_pos_as_xyz
'x, y, z'
'x+1/2, -y+1/2, -z'
'-x, y+1/2, -z+1/2'
'-x+1/2, -y, z+1/2'
'-x, -y, -z'
'-x-1/2, y-1/2, z'
'x, -y-1/2, z-1/2'
'x-1/2, y, -z-1/2'

loop_
_atom_site_label
_atom_site_type_symbol
_atom_site_fract_x
_atom_site_fract_y
_atom_site_fract_z
_atom_site_U_iso_or_equiv
_atom_site_adp_type
_atom_site_occupancy
_atom_site_symmetry_multiplicity
_atom_site_calc_flag
_atom_site_refinement_flags
_atom_site_disorder_assembly
_atom_site_disorder_group
C1 C 0.1043(4) 0.5811(3) 1.0230(3) 0.0304(12) Uani 1 1 d . . .
H1C H 0.0516 0.5962 1.0032 0.036 Uiso 1 1 calc R . .
H1D H 0.1400 0.6299 1.0144 0.036 Uiso 1 1 calc R . .
C2 C 0.0996(3) 0.5601(4) 1.1098(3) 0.0304(12) Uani 1 1 d . . .
H2A H 0.0968 0.6138 1.1395 0.037 Uiso 1 1 calc R . .
H2B H 0.0511 0.5273 1.1201 0.037 Uiso 1 1 calc R . .
C3 C 0.2441(4) 0.5634(4) 1.1321(3) 0.0372(13) Uani 1 1 d . . .
H3A H 0.2361 0.6156 1.1620 0.056 Uiso 1 1 calc R . .
H3B H 0.2550 0.5782 1.0785 0.056 Uiso 1 1 calc R . .
H3C H 0.2887 0.5317 1.1533 0.056 Uiso 1 1 calc R . .
C4 C 0.1590(4) 0.4831(4) 1.2188(3) 0.0437(15) Uani 1 1 d . . .
H4A H 0.2031 0.4475 1.2354 0.066 Uiso 1 1 calc R . .
H4B H 0.1099 0.4509 1.2237 0.066 Uiso 1 1 calc R . .
H4C H 0.1563 0.5342 1.2510 0.066 Uiso 1 1 calc R . .
C5 C 0.1204(3) 0.4957(3) 0.9022(3) 0.0229(10) Uani 1 1 d . . .
C6 C 0.0886(3) 0.5621(3) 0.8551(3) 0.0293(11) Uani 1 1 d . . .
H6 H 0.0806 0.6172 0.8760 0.035 Uiso 1 1 calc R . .
C7 C 0.0691(3) 0.5458(3) 0.7776(3) 0.0326(12) Uani 1 1 d . . .
H7 H 0.0473 0.5901 0.7472 0.039 Uiso 1 1 calc R . .
C8 C 0.0814(3) 0.4643(4) 0.7442(3) 0.0328(12) Uani 1 1 d . . .
H8 H 0.0669 0.4536 0.6925 0.039 Uiso 1 1 calc R . .
C9 C 0.1159(4) 0.3985(3) 0.7899(3) 0.0293(12) Uani 1 1 d . . .
H9 H 0.1246 0.3437 0.7685 0.035 Uiso 1 1 calc R . .
C10 C 0.1372(3) 0.4148(3) 0.8670(3) 0.0222(10) Uani 1 1 d . . .
C11 C 0.2861(3) 0.3189(3) 0.8865(3) 0.0214(9) Uani 1 1 d . . .
C12 C 0.3567(3) 0.3442(3) 0.9243(3) 0.0245(10) Uani 1 1 d . . .
H12 H 0.3542 0.3701 0.9735 0.029 Uiso 1 1 calc R . .
C13 C 0.4309(3) 0.3307(3) 0.8888(3) 0.0307(11) Uani 1 1 d . . .
H13 H 0.4777 0.3470 0.9146 0.037 Uiso 1 1 calc R . .
C14 C 0.4353(3) 0.2927(3) 0.8147(3) 0.0291(11) Uani 1 1 d . . .
H14 H 0.4849 0.2840 0.7909 0.035 Uiso 1 1 calc R . .
C15 C 0.3659(3) 0.2680(3) 0.7766(3) 0.0307(11) Uani 1 1 d . . .
H15 H 0.3684 0.2434 0.7269 0.037 Uiso 1 1 calc R . .
C16 C 0.2922(3) 0.2800(3) 0.8128(3) 0.0266(10) Uani 1 1 d . . .
H16 H 0.2458 0.2617 0.7875 0.032 Uiso 1 1 calc R . .
C17 C 0.1383(3) 0.2351(3) 0.9196(3) 0.0238(10) Uani 1 1 d . . .
C18 C 0.0549(3) 0.2320(3) 0.9107(3) 0.0306(11) Uani 1 1 d . . .
C19 C 0.0162(4) 0.1509(4) 0.9084(4) 0.0402(14) Uani 1 1 d . . .
H19 H -0.0391 0.1484 0.9022 0.048 Uiso 1 1 calc R . .
C20 C 0.0597(4) 0.0751(4) 0.9153(4) 0.0432(15) Uani 1 1 d . . .
H20 H 0.0336 0.0217 0.9139 0.052 Uiso 1 1 calc R . .
C21 C 0.1421(4) 0.0781(4) 0.9244(4) 0.0417(15) Uani 1 1 d . . .
H21 H 0.1711 0.0268 0.9291 0.050 Uiso 1 1 calc R . .
C22 C 0.1809(3) 0.1565(3) 0.9265(4) 0.0335(13) Uani 1 1 d . . .
H22 H 0.2363 0.1578 0.9325 0.040 Uiso 1 1 calc R . .
C23 C 0.1237(4) 0.3073(4) 1.1021(4) 0.0428(15) Uani 1 1 d . . .
H23A H 0.1213 0.3188 1.1573 0.064 Uiso 1 1 calc R . .
H23B H 0.1519 0.2538 1.0932 0.064 Uiso 1 1 calc R . .
H23C H 0.0703 0.3026 1.0816 0.064 Uiso 1 1 calc R . .
C24 C 0.2758(4) 0.3471(4) 1.1082(3) 0.0408(14) Uani 1 1 d . . .
H24A H 0.3213 0.3851 1.1107 0.049 Uiso 1 1 calc R . .
H24B H 0.2906 0.2943 1.0820 0.049 Uiso 1 1 calc R . .
H24C H 0.2578 0.3339 1.1603 0.049 Uiso 1 1 calc R . .
Ir1 Ir 0.183223(12) 0.408014(12) 1.046078(11) 0.02044(10) Uani 1 1 d . . .
N1 N 0.1346(3) 0.5042(3) 0.9828(2) 0.0234(9) Uani 1 1 d . . .
N2 N 0.1707(3) 0.5087(3) 1.1360(3) 0.0291(10) Uani 1 1 d . . .
P1 P 0.18870(7) 0.33885(8) 0.93316(8) 0.0203(3) Uani 1 1 d . . .

loop_
_atom_site_aniso_label
_atom_site_aniso_U_11
_atom_site_aniso_U_22
_atom_site_aniso_U_33
_atom_site_aniso_U_23
_atom_site_aniso_U_13
_atom_site_aniso_U_12
C1 0.040(3) 0.020(3) 0.031(3) -0.002(2) -0.001(3) 0.007(2)
C2 0.035(3) 0.029(3) 0.027(3) -0.004(2) 0.005(2) 0.005(2)
C3 0.033(3) 0.041(3) 0.038(3) -0.011(3) -0.005(3) -0.003(3)
C4 0.062(4) 0.041(3) 0.028(3) -0.003(2) -0.004(3) 0.007(3)
C5 0.023(2) 0.021(2) 0.025(2) 0.0036(18) -0.003(2) 0.0037(19)
C6 0.034(3) 0.019(2) 0.035(3) 0.006(2) 0.001(2) 0.004(2)
C7 0.036(3) 0.034(3) 0.028(3) 0.016(2) -0.006(2) 0.001(2)
C8 0.031(3) 0.039(3) 0.028(3) 0.007(2) -0.002(2) 0.003(2)
C9 0.032(3) 0.029(3) 0.027(3) -0.001(2) -0.001(2) 0.000(2)
C10 0.022(3) 0.024(2) 0.021(2) 0.0019(17) 0.000(2) -0.0002(18)
C11 0.024(2) 0.015(2) 0.025(2) 0.0023(17) 0.001(2) 0.0023(18)
C12 0.025(3) 0.019(2) 0.030(3) -0.0037(19) -0.001(2) 0.0007(19)
C13 0.035(3) 0.020(2) 0.038(3) 0.002(2) -0.001(2) -0.003(2)
C14 0.030(3) 0.019(2) 0.038(3) 0.001(2) 0.007(2) 0.005(2)
C15 0.040(3) 0.022(2) 0.031(3) 0.001(2) 0.002(2) 0.004(2)
C16 0.028(3) 0.020(2) 0.032(3) 0.001(2) -0.006(2) 0.001(2)
C17 0.033(3) 0.016(2) 0.022(2) -0.0007(18) -0.001(2) 0.0004(19)
C18 0.024(3) 0.035(3) 0.033(3) -0.003(2) -0.001(2) -0.004(2)
C19 0.033(3) 0.043(3) 0.045(4) -0.005(3) -0.002(3) -0.011(3)
C20 0.056(4) 0.031(3) 0.043(4) -0.008(3) 0.001(3) -0.020(3)
C21 0.056(4) 0.020(3) 0.048(4) 0.009(2) -0.010(3) -0.005(3)
C22 0.038(3) 0.017(3) 0.045(3) 0.001(2) -0.005(2) -0.001(2)
C23 0.055(4) 0.029(3) 0.044(4) 0.004(2) 0.012(3) -0.009(3)
C24 0.035(3) 0.053(4) 0.034(3) 0.000(3) 0.001(3) 0.018(3)
Ir1 0.02338(16) 0.01827(14) 0.01967(15) 0.00083(6) -0.00167(7) 0.00165(6)
N1 0.032(2) 0.0162(19) 0.022(2) 0.0015(15) -0.0026(18) 0.0013(16)
N2 0.031(2) 0.030(2) 0.027(2) -0.0083(18) -0.0054(18) 0.0044(18)
P1 0.0235(6) 0.0156(6) 0.0217(6) 0.0009(5) -0.0027(5) 0.0012(4)

loop_
_atom_type_symbol
_atom_type_description
_atom_type_scat_dispersion_real
_atom_type_scat_dispersion_imag
_atom_type_scat_source
C C 0.0033 0.0016 'International Tables Vol C Tables 4.2.6.8 and 6.1.1.4'
H H 0.0000 0.0000 'International Tables Vol C Tables 4.2.6.8 and 6.1.1.4'
N N 0.0061 0.0033 'International Tables Vol C Tables 4.2.6.8 and 6.1.1.4'
P P 0.1023 0.0942 'International Tables Vol C Tables 4.2.6.8 and 6.1.1.4'
Ir Ir -1.4442 7.9887 'International Tables Vol C Tables 4.2.6.8 and 6.1.1.4'

loop_
_geom_angle_atom_site_label_1
_geom_angle_atom_site_label_2
_geom_angle_atom_site_label_3
_geom_angle
_geom_angle_site_symmetry_1
_geom_angle_site_symmetry_3
_geom_angle_publ_flag
N1 C1 C2 107.8(4) . . ?
N1 C1 H1C 110.2 . . ?
C2 C1 H1C 110.2 . . ?
N1 C1 H1D 110.2 . . ?
C2 C1 H1D 110.2 . . ?
H1C C1 H1D 108.5 . . ?
N2 C2 C1 111.4(4) . . ?
N2 C2 H2A 109.4 . . ?
C1 C2 H2A 109.4 . . ?
N2 C2 H2B 109.4 . . ?
C1 C2 H2B 109.4 . . ?
H2A C2 H2B 108.0 . . ?
N2 C3 H3A 109.5 . . ?
N2 C3 H3B 109.5 . . ?
H3A C3 H3B 109.5 . . ?
N2 C3 H3C 109.5 . . ?
H3A C3 H3C 109.5 . . ?
H3B C3 H3C 109.5 . . ?
N2 C4 H4A 109.5 . . ?
N2 C4 H4B 109.5 . . ?
H4A C4 H4B 109.5 . . ?
N2 C4 H4C 109.5 . . ?
H4A C4 H4C 109.5 . . ?
H4B C4 H4C 109.5 . . ?
N1 C5 C10 117.9(4) . . ?
N1 C5 C6 123.9(4) . . ?
C10 C5 C6 118.2(5) . . ?
C7 C6 C5 120.2(5) . . ?
C7 C6 H6 119.9 . . ?
C5 C6 H6 119.9 . . ?
C6 C7 C8 121.3(5) . . ?
C6 C7 H7 119.4 . . ?
C8 C7 H7 119.4 . . ?
C7 C8 C9 118.9(5) . . ?
C7 C8 H8 120.5 . . ?
C9 C8 H8 120.5 . . ?
C10 C9 C8 120.2(5) . . ?
C10 C9 H9 119.9 . . ?
C8 C9 H9 119.9 . . ?
C9 C10 C5 120.9(4) . . ?
C9 C10 P1 126.0(4) . . ?
C5 C10 P1 113.1(4) . . ?
C12 C11 C16 118.3(5) . . ?
C12 C11 P1 119.9(4) . . ?
C16 C11 P1 121.8(4) . . ?
C13 C12 C11 120.4(5) . . ?
C13 C12 H12 119.8 . . ?
C11 C12 H12 119.8 . . ?
C14 C13 C12 120.2(5) . . ?
C14 C13 H13 119.9 . . ?
C12 C13 H13 119.9 . . ?
C15 C14 C13 119.8(5) . . ?
C15 C14 H14 120.1 . . ?
C13 C14 H14 120.1 . . ?
C14 C15 C16 119.8(5) . . ?
C14 C15 H15 120.1 . . ?
C16 C15 H15 120.1 . . ?
C15 C16 C11 121.5(5) . . ?
C15 C16 H16 119.2 . . ?
C11 C16 H16 119.2 . . ?
C22 C17 C18 118.7(4) . . ?
C22 C17 P1 120.7(4) . . ?
C18 C17 P1 120.1(4) . . ?
C19 C18 C17 119.3(5) . . ?
C20 C19 C18 120.5(6) . . ?
C20 C19 H19 119.8 . . ?
C18 C19 H19 119.8 . . ?
C19 C20 C21 120.3(5) . . ?
C19 C20 H20 119.9 . . ?
C21 C20 H20 119.9 . . ?
C22 C21 C20 120.1(6) . . ?
C22 C21 H21 120.0 . . ?
C20 C21 H21 120.0 . . ?
C21 C22 C17 121.1(5) . . ?
C21 C22 H22 119.4 . . ?
C17 C22 H22 119.4 . . ?
Ir1 C23 H23A 109.5 . . ?
Ir1 C23 H23B 109.5 . . ?
H23A C23 H23B 109.5 . . ?
Ir1 C23 H23C 109.5 . . ?
H23A C23 H23C 109.5 . . ?
H23B C23 H23C 109.5 . . ?
Ir1 C24 H24A 109.5 . . ?
Ir1 C24 H24B 109.5 . . ?
H24A C24 H24B 109.5 . . ?
Ir1 C24 H24C 109.5 . . ?
H24A C24 H24C 109.5 . . ?
H24B C24 H24C 109.5 . . ?
N1 Ir1 C23 127.3(2) . . ?
N1 Ir1 C24 154.4(2) . . ?
C23 Ir1 C24 77.6(3) . . ?
N1 Ir1 N2 79.40(17) . . ?
C23 Ir1 N2 99.2(2) . . ?
C24 Ir1 N2 91.9(2) . . ?
N1 Ir1 P1 84.41(12) . . ?
C23 Ir1 P1 93.52(18) . . ?
C24 Ir1 P1 101.27(16) . . ?
N2 Ir1 P1 163.39(13) . . ?
C5 N1 C1 118.6(4) . . ?
C5 N1 Ir1 121.9(3) . . ?
C1 N1 Ir1 119.1(3) . . ?
C2 N2 C3 109.9(5) . . ?
C2 N2 C4 108.8(4) . . ?
C3 N2 C4 107.6(4) . . ?
C2 N2 Ir1 103.9(3) . . ?
C3 N2 Ir1 106.8(3) . . ?
C4 N2 Ir1 119.5(4) . . ?
C17 P1 C11 101.9(2) . . ?
C17 P1 C10 105.3(2) . . ?
C11 P1 C10 104.7(2) . . ?
C17 P1 Ir1 121.09(16) . . ?
C11 P1 Ir1 119.80(16) . . ?
C10 P1 Ir1 102.15(16) . . ?

loop_
_geom_bond_atom_site_label_1
_geom_bond_atom_site_label_2
_geom_bond_distance
_geom_bond_site_symmetry_2
_geom_bond_publ_flag
C1 N1 1.458(6) . ?
C1 C2 1.516(7) . ?
C1 H1C 0.9700 . ?
C1 H1D 0.9700 . ?
C2 N2 1.494(7) . ?
C2 H2A 0.9700 . ?
C2 H2B 0.9700 . ?
C3 N2 1.488(7) . ?
C3 H3A 0.9600 . ?
C3 H3B 0.9600 . ?
C3 H3C 0.9600 . ?
C4 N2 1.478(7) . ?
C4 H4A 0.9600 . ?
C4 H4B 0.9600 . ?
C4 H4C 0.9600 . ?
C5 N1 1.400(6) . ?
C5 C10 1.411(6) . ?
C5 C6 1.405(6) . ?
C6 C7 1.384(7) . ?
C6 H6 0.9300 . ?
C7 C8 1.392(8) . ?
C7 H7 0.9300 . ?
C8 C9 1.401(7) . ?
C8 H8 0.9300 . ?
C9 C10 1.384(7) . ?
C9 H9 0.9300 . ?
C10 P1 1.838(5) . ?
C11 C12 1.398(7) . ?
C11 C16 1.395(7) . ?
C11 P1 1.835(5) . ?
C12 C13 1.394(7) . ?
C12 H12 0.9300 . ?
C13 C14 1.394(7) . ?
C13 H13 0.9300 . ?
C14 C15 1.381(8) . ?
C14 H14 0.9300 . ?
C15 C16 1.387(8) . ?
C15 H15 0.9300 . ?
C16 H16 0.9300 . ?
C17 C22 1.407(7) . ?
C17 C18 1.400(7) . ?
C17 P1 1.819(5) . ?
C18 C19 1.406(7) . ?
C19 C20 1.379(9) . ?
C19 H19 0.9300 . ?
C20 C21 1.383(10) . ?
C20 H20 0.9300 . ?
C21 C22 1.370(7) . ?
C21 H21 0.9300 . ?
C22 H22 0.9300 . ?
C23 Ir1 2.074(5) . ?
C23 H23A 0.9600 . ?
C23 H23B 0.9600 . ?
C23 H23C 0.9600 . ?
C24 Ir1 2.094(6) . ?
C24 H24A 0.9600 . ?
C24 H24B 0.9600 . ?
C24 H24C 0.9600 . ?
Ir1 N1 2.004(4) . ?
Ir1 N2 2.191(4) . ?
Ir1 P1 2.2024(15) . ?
